data_4001130
loop_
_publ_author_name
'Ohkoshi, Shin-ichi'
'Hamada, Yoshiho'
'Matsuda, Tomoyuki'
'Tsunobuchi, Yoshihide'
'Tokoro, Hiroko'

_publ_section_title
;
 Crystal Structure, Charge-Transfer-Induced Spin Transition, and
 Photoreversible Magnetism in a Cyano-Bridged Cobalt&#x2212;Tungstate
 Bimetallic Assembly
;
_journal_issue 9
_journal_name_full 'Chemistry of Materials'
_journal_page_first 3048
_journal_paper_doi 10.1021/cm703258n
_journal_volume 20
_journal_year 2008
_chemical_formula_moiety 'C32 H28 Co3 N24 O6 W2 '
_chemical_formula_sum 'C32 H28 Co3 N24 O6 W2'
_chemical_formula_weight 1389.23
_space_group_IT_number 14
_symmetry_cell_setting monoclinic
_symmetry_Int_Tables_number 14
_symmetry_space_group_name_Hall '-P 2yn'
_symmetry_space_group_name_H-M 'P 1 21/n 1'
_cell_angle_alpha 90.0000
_cell_angle_beta 91.121(14)
_cell_angle_gamma 90.0000
_cell_formula_units_Z 2
_cell_length_a 7.179(2)
_cell_length_b 14.634(5)
_cell_length_c 22.134(7)
_cell_measurement_reflns_used 16018
_cell_measurement_temperature 296.1
_cell_measurement_theta_max 27.6
_cell_measurement_theta_min 3.0
_cell_volume 2324.9(13)
_computing_cell_refinement PROCESS-AUTO
_computing_data_collection PROCESS-AUTO
_computing_data_reduction CrystalStructure
_computing_publication_material 'CrystalStructure 3.7.0'
_computing_structure_refinement CRYSTALS
_computing_structure_solution SIR92
_diffrn_detector_area_resol_mean 10.00
_diffrn_measured_fraction_theta_full 0.995
_diffrn_measured_fraction_theta_max 0.993
_diffrn_measurement_device_type 'Rigaku RAXIS-RAPID'
_diffrn_measurement_method \w
_diffrn_radiation_type 'Mo K\a'
_diffrn_radiation_wavelength 0.71075
_diffrn_reflns_av_R_equivalents 0.103
_diffrn_reflns_limit_h_max 9
_diffrn_reflns_limit_h_min -9
_diffrn_reflns_limit_k_max 18
_diffrn_reflns_limit_k_min -18
_diffrn_reflns_limit_l_max 28
_diffrn_reflns_limit_l_min -28
_diffrn_reflns_number 20545
_diffrn_reflns_theta_full 26.50
_diffrn_reflns_theta_max 27.48
_exptl_absorpt_coefficient_mu 6.052
_exptl_absorpt_correction_T_max 0.886
_exptl_absorpt_correction_T_min 0.550
_exptl_absorpt_correction_type numerical
_exptl_absorpt_process_details
;
    Higashi, T. (1999). Program for Absorption Correction.
    Rigaku Corporation, Tokyo, Japan.
;
_exptl_crystal_colour red
_exptl_crystal_density_diffrn 1.984
_exptl_crystal_density_method 'not measured'
_exptl_crystal_description chip
_exptl_crystal_F_000 1330.00
_exptl_crystal_size_max 0.15
_exptl_crystal_size_mid 0.10
_exptl_crystal_size_min 0.02
_refine_diff_density_max 12.00
_refine_diff_density_min -3.72
_refine_ls_extinction_method none
_refine_ls_goodness_of_fit_ref 0.987
_refine_ls_hydrogen_treatment refall
_refine_ls_number_parameters 312
_refine_ls_number_reflns 3267
_refine_ls_R_factor_gt 0.0976
_refine_ls_shift/su_max 0.0000
_refine_ls_structure_factor_coef Fsqd
_refine_ls_weighting_details 'w = 1/[0.0010Fo^2^ + 3.0000\s(Fo^2^) + 0.5000]/(4Fo^2^)'
_refine_ls_weighting_scheme calc
_refine_ls_wR_factor_ref 0.2241
_reflns_number_gt 3244
_reflns_number_total 4791
_reflns_threshold_expression F^2^>2.0\s(F^2^)
_cod_data_source_file cm703258n-file004.cif
_cod_data_source_block '_CoWprm_compound2'
_cod_original_formula_sum 'C32 H28 Co3 N24 O6 W2 '
_cod_database_code 4001130

loop_
_symmetry_equiv_pos_site_id
_symmetry_equiv_pos_as_xyz
1 +X,+Y,+Z
2 1/2-X,1/2+Y,1/2-Z
3 -X,-Y,-Z
4 1/2+X,1/2-Y,1/2+Z

loop_
_atom_site_label
_atom_site_type_symbol
_atom_site_fract_x
_atom_site_fract_y
_atom_site_fract_z
_atom_site_U_iso_or_equiv
_atom_site_adp_type
_atom_site_occupancy
_atom_site_symmetry_multiplicity
_atom_site_calc_flag
_atom_site_refinement_flags
W1 W 0.75978(12) 0.71503(6) 0.32251(4) 0.0213(2) Uani 1.00 1 d .
Co1 Co 0.2479(4) 0.4716(2) 0.23787(12) 0.0241(7) Uani 1.00 1 d .
Co2 Co 0.5000 0.5000 0.5000 0.0377(14) Uani 1.00 2 d S
O1 O 0.231(2) 0.5366(12) 0.1545(8) 0.042(5) Uani 1.00 1 d .
O2 O 0.279(3) 0.5891(16) 0.5005(8) 0.065(7) Uani 1.00 1 d .
O3 O -0.121(4) 0.400(2) 0.3904(13) 0.102(11) Uani 1.00 1 d .
N1 N 0.443(3) 0.5710(17) 0.2685(9) 0.042(6) Uani 1.00 1 d .
N2 N 0.618(3) 0.5788(16) 0.4307(10) 0.047(7) Uani 1.00 1 d .
N3 N 0.717(3) 0.8375(18) 0.4462(10) 0.056(8) Uani 1.00 1 d .
N4 N 0.438(2) 0.8694(14) 0.2916(9) 0.035(6) Uani 1.00 1 d .
N5 N 0.748(4) 0.7456(19) 0.1752(10) 0.061(8) Uani 1.00 1 d .
N6 N 1.021(2) 0.5518(17) 0.2704(9) 0.040(6) Uani 1.00 1 d .
N7 N 1.141(4) 0.688(2) 0.4079(14) 0.077(10) Uani 1.00 1 d .
N8 N 1.037(2) 0.8892(15) 0.2912(9) 0.035(5) Uani 1.00 1 d .
N9 N 0.364(3) 0.4154(14) 0.4289(9) 0.044(6) Uani 1.00 1 d .
N10 N 0.273(2) 0.4057(13) 0.3260(8) 0.028(5) Uani 1.00 1 d .
N11 N 0.892(3) 0.5556(17) 0.0947(12) 0.054(8) Uani 1.00 1 d .
N12 N 0.563(3) 0.560(2) 0.0933(12) 0.059(8) Uani 1.00 1 d .
C1 C 0.550(3) 0.6251(16) 0.2866(10) 0.029(6) Uani 1.00 1 d .
C2 C 0.674(4) 0.622(2) 0.3918(12) 0.045(8) Uani 1.00 1 d .
C3 C 0.727(3) 0.7979(15) 0.4017(10) 0.032(6) Uani 1.00 1 d .
C4 C 0.544(3) 0.8124(18) 0.3028(11) 0.035(7) Uani 1.00 1 d .
C5 C 0.752(3) 0.7324(14) 0.2269(12) 0.032(7) Uani 1.00 1 d .
C6 C 0.926(3) 0.6054(17) 0.2882(11) 0.034(7) Uani 1.00 1 d .
C7 C 1.005(3) 0.7017(16) 0.3744(12) 0.037(7) Uani 1.00 1 d .
C8 C 0.940(3) 0.8287(19) 0.3010(11) 0.034(7) Uani 1.00 1 d .
C9 C 0.319(3) 0.4492(19) 0.3743(11) 0.046(8) Uani 1.00 1 d .
C10 C 0.262(3) 0.3143(18) 0.3323(12) 0.046(8) Uani 1.00 1 d .
C11 C 0.283(4) 0.271(2) 0.3876(14) 0.082(12) Uani 1.00 1 d .
C12 C 0.342(4) 0.324(2) 0.4347(15) 0.061(10) Uani 1.00 1 d .
C13 C 0.721(4) 0.543(2) 0.1177(15) 0.057(10) Uani 1.00 1 d .
C14 C 0.564(5) 0.594(2) 0.035(2) 0.099(16) Uani 1.00 1 d .
C15 C 0.727(5) 0.612(2) 0.0090(16) 0.069(12) Uani 1.00 1 d .
C16 C 0.893(5) 0.591(2) 0.0388(16) 0.077(13) Uani 1.00 1 d .
H1 H 0.3235 0.5139 0.3713 0.056 Uiso 1.00 1 c R
H2 H 0.2079 0.2802 0.3000 0.055 Uiso 1.00 1 c R
H3 H 0.2514 0.2085 0.3935 0.098 Uiso 1.00 1 c R
H4 H 0.3792 0.2959 0.4717 0.073 Uiso 1.00 1 c R
H5 H 0.7218 0.5178 0.1573 0.069 Uiso 1.00 1 c R
H6 H 0.4464 0.6134 0.0193 0.119 Uiso 1.00 1 c R
H7 H 0.7301 0.6301 -0.0323 0.083 Uiso 1.00 1 c R
H8 H 1.0134 0.6075 0.0252 0.093 Uiso 1.00 1 c R

loop_
_atom_site_aniso_label
_atom_site_aniso_U_11
_atom_site_aniso_U_22
_atom_site_aniso_U_33
_atom_site_aniso_U_12
_atom_site_aniso_U_13
_atom_site_aniso_U_23
W1 0.0277(4) 0.0143(4) 0.0216(4) -0.0004(4) -0.0034(3) 0.0010(4)
Co1 0.0277(15) 0.0164(15) 0.0279(16) 0.0011(11) -0.0041(13) -0.0023(13)
Co2 0.039(2) 0.037(3) 0.037(2) -0.001(2) -0.002(2) 0.005(2)
O1 0.047(10) 0.035(10) 0.043(10) 0.003(8) -0.009(8) 0.017(8)
O2 0.081(15) 0.069(15) 0.044(11) 0.034(12) 0.005(11) 0.001(10)
O3 0.10(2) 0.11(2) 0.11(2) 0.006(17) 0.028(18) -0.028(18)
N1 0.044(13) 0.055(15) 0.026(10) 0.004(11) -0.011(9) 0.001(10)
N2 0.059(15) 0.040(14) 0.043(13) -0.012(11) -0.005(11) 0.006(11)
N3 0.083(19) 0.050(16) 0.036(13) 0.002(14) 0.006(12) -0.012(12)
N4 0.037(11) 0.036(13) 0.031(11) 0.015(10) -0.009(9) -0.001(9)
N5 0.10(2) 0.056(15) 0.026(12) -0.032(15) -0.006(12) -0.001(11)
N6 0.027(11) 0.063(16) 0.030(11) 0.015(11) 0.002(9) 0.003(10)
N7 0.08(2) 0.07(2) 0.08(2) -0.016(16) -0.037(17) 0.008(16)
N8 0.027(10) 0.047(13) 0.031(11) -0.014(10) -0.010(8) -0.000(9)
N9 0.076(16) 0.026(12) 0.028(11) -0.010(11) -0.016(10) 0.003(9)
N10 0.020(9) 0.038(11) 0.025(9) 0.000(9) 0.002(7) 0.004(9)
N11 0.038(13) 0.050(16) 0.074(18) 0.005(11) -0.009(12) 0.006(13)
N12 0.033(13) 0.09(2) 0.056(16) -0.010(13) -0.013(12) 0.000(15)
C1 0.030(12) 0.028(14) 0.029(12) -0.009(10) -0.007(10) -0.000(10)
C2 0.052(17) 0.052(19) 0.032(14) -0.008(14) -0.013(12) 0.013(12)
C3 0.061(16) 0.012(12) 0.024(11) -0.003(10) -0.015(10) 0.000(9)
C4 0.031(13) 0.038(16) 0.034(13) -0.012(11) -0.011(11) -0.013(11)
C5 0.039(13) 0.012(13) 0.046(15) -0.000(9) -0.006(11) -0.002(10)
C6 0.024(12) 0.032(14) 0.045(15) -0.010(10) -0.015(11) -0.012(11)
C7 0.035(13) 0.016(13) 0.060(16) -0.005(10) -0.017(12) -0.003(11)
C8 0.012(11) 0.050(16) 0.038(14) 0.014(11) -0.003(10) -0.004(12)
C9 0.07(2) 0.034(16) 0.035(14) -0.010(14) 0.007(14) -0.005(12)
C10 0.058(17) 0.030(14) 0.049(17) 0.011(13) -0.020(14) 0.007(12)
C11 0.17(4) 0.032(19) 0.038(16) -0.03(2) -0.02(2) 0.015(14)
C12 0.09(2) 0.039(18) 0.056(19) -0.006(17) 0.007(18) 0.003(15)
C13 0.07(2) 0.047(19) 0.054(18) -0.009(16) 0.025(18) -0.005(15)
C14 0.06(2) 0.07(2) 0.18(4) 0.01(2) 0.01(2) 0.03(2)
C15 0.07(2) 0.09(2) 0.06(2) 0.01(2) 0.007(18) 0.005(18)
C16 0.07(2) 0.10(3) 0.06(2) -0.01(2) 0.02(2) -0.01(2)

loop_
_atom_type_symbol
_atom_type_description
_atom_type_scat_dispersion_real
_atom_type_scat_dispersion_imag
_atom_type_scat_source
C C 0.003 0.002
;
International Tables for Crystallography
(1992, Vol. C, Tables 4.2.6.8 and 6.1.1.4)
;
H H 0.000 0.000
;
International Tables for Crystallography
(1992, Vol. C, Table 6.1.1.4)
;
Co Co 0.349 0.972
;
International Tables for Crystallography
(1992, Vol. C, Tables 4.2.6.8 and 6.1.1.4)
;
N N 0.006 0.003
;
International Tables for Crystallography
(1992, Vol. C, Tables 4.2.6.8 and 6.1.1.4)
;
O O 0.011 0.006
;
International Tables for Crystallography
(1992, Vol. C, Tables 4.2.6.8 and 6.1.1.4)
;
W W -0.849 6.872
;
International Tables for Crystallography
(1992, Vol. C, Tables 4.2.6.8 and 6.1.1.4)
;

loop_
_geom_angle_atom_site_label_1
_geom_angle_atom_site_label_2
_geom_angle_atom_site_label_3
_geom_angle
_geom_angle_site_symmetry_1
_geom_angle_site_symmetry_3
C1 W1 C2 70.5(9) . .
C1 W1 C3 124.3(9) . .
C1 W1 C4 80.4(9) . .
C1 W1 C5 72.6(8) . .
C1 W1 C6 78.5(9) . .
C1 W1 C7 136.4(9) . .
C1 W1 C8 144.0(9) . .
C2 W1 C3 74.9(9) . .
C2 W1 C4 110.6(10) . .
C2 W1 C5 141.4(9) . .
C2 W1 C6 86.9(10) . .
C2 W1 C7 78.3(10) . .
C2 W1 C8 145.5(10) . .
C3 W1 C4 72.6(9) . .
C3 W1 C5 137.9(8) . .
C3 W1 C6 141.4(9) . .
C3 W1 C7 73.1(10) . .
C3 W1 C8 79.7(9) . .
C4 W1 C5 73.4(9) . .
C4 W1 C6 146.0(9) . .
C4 W1 C7 140.4(9) . .
C4 W1 C8 82.9(9) . .
C5 W1 C6 75.0(9) . .
C5 W1 C7 124.2(10) . .
C5 W1 C8 72.2(8) . .
C6 W1 C7 70.0(9) . .
C6 W1 C8 99.1(9) . .
C7 W1 C8 72.2(9) . .
O1 Co1 N1 89.8(7) . .
O1 Co1 N4 91.4(7) . 54502
O1 Co1 N6 90.9(7) . 45501
O1 Co1 N8 91.3(7) . 64502
O1 Co1 N10 178.3(7) . .
N1 Co1 N4 177.8(9) . 54502
N1 Co1 N6 91.1(8) . 45501
N1 Co1 N8 90.4(8) . 64502
N1 Co1 N10 88.6(7) . .
N4 Co1 N6 90.7(8) 54502 45501
N4 Co1 N8 87.8(8) 54502 64502
N4 Co1 N10 90.2(7) 54502 .
N6 Co1 N8 177.4(8) 45501 64502
N6 Co1 N10 89.6(7) 45501 .
N8 Co1 N10 88.3(7) 64502 .
O2 Co2 O2 180.0(12) . 66603
O2 Co2 N2 88.8(8) . .
O2 Co2 N2 91.2(8) . 66603
O2 Co2 N9 91.6(8) . .
O2 Co2 N9 88.4(8) . 66603
O2 Co2 N2 91.2(8) 66603 .
O2 Co2 N2 88.8(8) 66603 66603
O2 Co2 N9 88.4(8) 66603 .
O2 Co2 N9 91.6(8) 66603 66603
N2 Co2 N2 180.0(13) . 66603
N2 Co2 N9 88.1(8) . .
N2 Co2 N9 91.9(8) . 66603
N2 Co2 N9 91.9(8) 66603 .
N2 Co2 N9 88.1(8) 66603 66603
N9 Co2 N9 180.0(11) . 66603
Co1 N1 C1 179(2) . .
Co2 N2 C2 177(2) . .
Co1 N4 C4 174.3(19) 55502 .
Co1 N6 C6 168(2) 65501 .
Co1 N8 C8 165(2) 65502 .
Co2 N9 C9 122.1(17) . .
Co2 N9 C12 122.4(18) . .
C9 N9 C12 115(2) . .
Co1 N10 C9 122.8(17) . .
Co1 N10 C10 121.9(16) . .
C9 N10 C10 115(2) . .
C13 N11 C16 115(2) . .
C13 N12 C14 117(2) . .
W1 C1 N1 175(2) . .
W1 C2 N2 173(2) . .
W1 C3 N3 175(2) . .
W1 C4 N4 175(2) . .
W1 C5 N5 177(2) . .
W1 C6 N6 176(2) . .
W1 C7 N7 174(2) . .
W1 C8 N8 178.2(17) . .
N9 C9 N10 129(2) . .
N10 C10 C11 123(2) . .
C10 C11 C12 116(2) . .
N9 C12 C11 122(2) . .
N11 C13 N12 128(3) . .
N12 C14 C15 119(3) . .
C14 C15 C16 120(3) . .
N11 C16 C15 120(3) . .
N9 C9 H1 115.0 . .
N10 C9 H1 116.4 . .
N10 C10 H2 117.8 . .
C11 C10 H2 117.5 . .
C10 C11 H3 122.7 . .
C12 C11 H3 120.9 . .
N9 C12 H4 118.5 . .
C11 C12 H4 119.6 . .
N11 C13 H5 114.6 . .
N12 C13 H5 117.1 . .
N12 C14 H6 115.5 . .
C15 C14 H6 123.9 . .
C14 C15 H7 120.2 . .
C16 C15 H7 118.9 . .
N11 C16 H8 114.4 . .
C15 C16 H8 124.9 . .

loop_
_geom_bond_atom_site_label_1
_geom_bond_atom_site_label_2
_geom_bond_distance
_geom_bond_site_symmetry_2
W1 C1 2.14(2) .
W1 C2 2.15(2) .
W1 C3 2.15(2) .
W1 C4 2.14(2) .
W1 C5 2.13(2) .
W1 C6 2.15(2) .
W1 C7 2.09(2) .
W1 C8 2.16(2) .
Co1 O1 2.076(18) .
Co1 N1 2.12(2) .
Co1 N4 2.10(2) 54502
Co1 N6 2.14(2) 45501
Co1 N8 2.07(2) 64502
Co1 N10 2.180(19) .
Co2 O2 2.05(2) .
Co2 O2 2.05(2) 66603
Co2 N2 2.11(2) .
Co2 N2 2.11(2) 66603
Co2 N9 2.22(2) .
Co2 N9 2.22(2) 66603
N1 C1 1.17(3) .
N2 C2 1.14(3) .
N3 C3 1.15(3) .
N4 C4 1.16(3) .
N5 C5 1.16(3) .
N6 C6 1.12(3) .
N7 C7 1.23(4) .
N8 C8 1.15(3) .
N9 C9 1.34(3) .
N9 C12 1.36(3) .
N10 C9 1.28(3) .
N10 C10 1.35(3) .
N11 C13 1.34(4) .
N11 C16 1.34(4) .
N12 C13 1.27(4) .
N12 C14 1.38(6) .
C10 C11 1.38(4) .
C11 C12 1.36(4) .
C14 C15 1.34(5) .
C15 C16 1.39(5) .
C9 H1 0.950 .
C10 H2 0.950 .
C11 H3 0.950 .
C12 H4 0.950 .
C13 H5 0.950 .
C14 H6 0.950 .
C15 H7 0.950 .
C16 H8 0.950 .

loop_
_geom_contact_atom_site_label_1
_geom_contact_atom_site_label_2
_geom_contact_distance
_geom_contact_site_symmetry_2
O1 N11 2.76(3) 45501
O1 N12 2.79(3) .
O1 C16 3.58(4) 45501
O2 O3 2.69(3) 56603
O3 O2 2.69(3) 56603
O3 N2 3.34(3) 45501
O3 N5 2.83(4) 54502
O3 N9 3.57(3) .
O3 N10 3.19(3) .
O3 C2 3.56(4) 45501
O3 C9 3.26(3) .
O3 C10 3.31(4) .
O3 C11 3.47(4) .
N2 O3 3.34(3) 65501
N3 N11 3.40(3) 65502
N3 C13 3.35(4) 65502
N3 C14 3.30(5) 56504
N3 C16 3.30(4) 46504
N5 O3 2.83(4) 55502
N5 N11 3.47(3) .
N5 N12 3.50(4) .
N5 C13 3.23(4) .
N8 C13 3.57(3) 65502
N9 O3 3.57(3) .
N10 O3 3.19(3) .
N11 O1 2.76(3) 65501
N11 N3 3.40(3) 64502
N11 N5 3.47(3) .
N12 O1 2.79(3) .
N12 N5 3.50(4) .
C2 O3 3.56(4) 65501
C9 O3 3.26(3) .
C10 O3 3.31(4) .
C11 O3 3.47(4) .
C13 N3 3.35(4) 64502
C13 N5 3.23(4) .
C13 N8 3.57(3) 64502
C14 N3 3.30(5) 46404
C14 C14 3.27(6) 66503
C16 O1 3.58(4) 65501
C16 N3 3.30(4) 56404
C16 C16 3.54(5) 76503
O1 H5 3.534 .
O1 H6 3.577 .
O1 H8 3.397 45501
O3 H2 3.585 .
N1 H5 3.296 .
N3 H5 3.528 65502
N3 H6 2.394 56504
N3 H7 3.571 46504
N3 H8 2.438 46504
N4 H5 3.443 65502
N5 H5 3.361 .
N6 H5 3.304 .
N7 H7 3.041 56504
N8 H5 2.896 65502
N11 H3 3.409 65502
N12 H3 3.147 55502
N12 H6 3.563 66503
C1 H5 3.509 .
C3 H5 3.495 65502
C3 H6 3.284 56504
C3 H8 3.451 46504
C4 H5 3.547 65502
C5 H5 3.504 .
C6 H5 3.467 .
C7 H7 3.580 56504
C8 H5 3.146 65502
C11 H6 3.522 54502
C11 H8 3.386 64502
C12 H8 3.445 64502
C14 H3 3.254 55502
C14 H6 3.262 66503
C15 H6 3.581 66503
C16 H3 3.397 65502
C16 H4 3.420 65502
C16 H8 3.311 76503
H2 O3 3.585 .
H3 N11 3.409 64502
H3 N12 3.147 54502
H3 C14 3.254 54502
H3 C16 3.397 64502
H3 H6 2.790 54502
H3 H8 2.856 64502
H4 C16 3.420 64502
H4 H6 3.556 54502
H4 H8 2.864 64502
H5 O1 3.534 .
H5 N1 3.296 .
H5 N3 3.528 64502
H5 N4 3.443 64502
H5 N5 3.361 .
H5 N6 3.304 .
H5 N8 2.896 64502
H5 C1 3.509 .
H5 C3 3.495 64502
H5 C4 3.547 64502
H5 C5 3.504 .
H5 C6 3.467 .
H5 C8 3.146 64502
H6 O1 3.577 .
H6 N3 2.394 46404
H6 N12 3.563 66503
H6 C3 3.284 46404
H6 C11 3.522 55502
H6 C14 3.262 66503
H6 C15 3.581 66503
H6 H3 2.790 55502
H6 H4 3.556 55502
H6 H6 3.518 66503
H6 H8 3.114 45501
H7 N3 3.571 56404
H7 N7 3.041 46404
H7 C7 3.580 46404
H8 O1 3.397 65501
H8 N3 2.438 56404
H8 C3 3.451 56404
H8 C11 3.386 65502
H8 C12 3.445 65502
H8 C16 3.311 76503
H8 H3 2.856 65502
H8 H4 2.864 65502
H8 H6 3.114 65501
H8 H8 3.341 76503
